data_7212068
loop_
_publ_author_name
'Basu, Tannistha'
'Mondal, Raju'

_publ_section_title
;
 Construction of first anion-assisted helix inside a helix network
;
_journal_issue 2
_journal_name_full CrystEngComm
_journal_page_first 366
_journal_paper_doi 10.1039/b919235m
_journal_volume 12
_journal_year 2010
_chemical_formula_sum 'C11 H16 N4'
_chemical_formula_weight 204.28
_chemical_name_systematic
;
?
;
_space_group_IT_number 61
_symmetry_cell_setting orthorhombic
_symmetry_space_group_name_Hall '-P 2ac 2ab'
_symmetry_space_group_name_H-M 'P b c a'
_atom_sites_solution_hydrogens geom
_atom_sites_solution_primary direct
_atom_sites_solution_secondary difmap
_audit_creation_method SHELXL-97
_cell_angle_alpha 90.00
_cell_angle_beta 90.00
_cell_angle_gamma 90.00
_cell_formula_units_Z 8
_cell_length_a 8.2313(3)
_cell_length_b 16.1062(7)
_cell_length_c 17.0904(7)
_cell_measurement_reflns_used 4142
_cell_measurement_temperature 120(2)
_cell_measurement_theta_max 25.61
_cell_measurement_theta_min 2.78
_cell_volume 2265.76(16)
_computing_cell_refinement 'Bruker APEX-2'
_computing_data_collection 'Bruker APEX-2'
_computing_data_reduction 'Bruker SHELXTL'
_computing_molecular_graphics 'Bruker SHELXTL'
_computing_publication_material 'Bruker SHELXTL'
_computing_structure_refinement 'SHELXL-97 (Sheldrick, 1997)'
_computing_structure_solution 'SHELXS-97 (Sheldrick, 1990)'
_diffrn_ambient_temperature 120(2)
_diffrn_detector_area_resol_mean 8
_diffrn_measured_fraction_theta_full 1.000
_diffrn_measured_fraction_theta_max 1.000
_diffrn_measurement_device_type 'Bruker APEX-2 CCD area detector'
_diffrn_measurement_method '/w scans'
_diffrn_radiation_monochromator graphite
_diffrn_radiation_source 'fine-focus sealed tube'
_diffrn_radiation_type MoK\a
_diffrn_radiation_wavelength 0.71073
_diffrn_reflns_av_R_equivalents 0.0516
_diffrn_reflns_av_sigmaI/netI 0.0238
_diffrn_reflns_limit_h_max 8
_diffrn_reflns_limit_h_min -9
_diffrn_reflns_limit_k_max 19
_diffrn_reflns_limit_k_min -19
_diffrn_reflns_limit_l_max 20
_diffrn_reflns_limit_l_min -20
_diffrn_reflns_number 25866
_diffrn_reflns_theta_full 25.52
_diffrn_reflns_theta_max 25.52
_diffrn_reflns_theta_min 2.38
_diffrn_standards_decay_% 0
_exptl_absorpt_coefficient_mu 0.076
_exptl_absorpt_correction_T_max 1.0000
_exptl_absorpt_correction_T_min 0.882810
_exptl_absorpt_correction_type multi-scan
_exptl_absorpt_process_details 'SADABS v.2.03 (Bruker, 2001), R(int)=0.0483 before correction'
_exptl_crystal_colour Colourless
_exptl_crystal_density_diffrn 1.198
_exptl_crystal_density_meas ?
_exptl_crystal_density_method 'not measured'
_exptl_crystal_description Cube
_exptl_crystal_F_000 880
_exptl_crystal_size_max 0.32
_exptl_crystal_size_mid 0.26
_exptl_crystal_size_min 0.22
_refine_diff_density_max 0.290
_refine_diff_density_min -0.298
_refine_diff_density_rms 0.043
_refine_ls_extinction_method none
_refine_ls_goodness_of_fit_ref 1.117
_refine_ls_hydrogen_treatment mixed
_refine_ls_matrix_type full
_refine_ls_number_parameters 192
_refine_ls_number_reflns 2106
_refine_ls_number_restraints 0
_refine_ls_restrained_S_all 1.117
_refine_ls_R_factor_all 0.0571
_refine_ls_R_factor_gt 0.0457
_refine_ls_shift/su_max 0.002
_refine_ls_shift/su_mean 0.000
_refine_ls_structure_factor_coef Fsqd
_refine_ls_weighting_details 'calc w=1/[\s^2^(Fo^2^)+(0.0706P)^2^+0.7192P] where P=(Fo^2^+2Fc^2^)/3'
_refine_ls_weighting_scheme calc
_refine_ls_wR_factor_gt 0.1264
_refine_ls_wR_factor_ref 0.1337
_reflns_number_gt 1717
_reflns_number_total 2106
_reflns_threshold_expression I>2\s(I)
_cod_data_source_file b919235m.txt
_cod_data_source_block 09tba028_0m
_cod_depositor_comments
;
The following automatic conversions were performed:

'_symmetry_cell_setting' value 'Orthorhombic' changed to
'orthorhombic' according to
/home/saulius/struct/CIF-dictionaries/cif_core.dic dictionary named
'cif_core.dic' version 2.4.2 from 2011-04-26.

Automatic conversion script
Id: cif_fix_values 1891 2012-01-12 08:04:46Z andrius 

The following automatic conversions were performed:

'_exptl_crystal_density_meas' value 'not measured' was changed to '?'
- the value is perceived as not measured.

Automatic conversion script
Id: cif_fix_values 3008 2015-01-20 13:52:24Z robertas 
;
_cod_original_sg_symbol_H-M Pbca
_cod_database_code 7212068

loop_
_symmetry_equiv_pos_as_xyz
'x, y, z'
'-x+1/2, -y, z+1/2'
'-x, y+1/2, -z+1/2'
'x+1/2, -y+1/2, -z'
'-x, -y, -z'
'x-1/2, y, -z-1/2'
'x, -y-1/2, z-1/2'
'-x-1/2, y-1/2, z'

loop_
_atom_site_label
_atom_site_type_symbol
_atom_site_fract_x
_atom_site_fract_y
_atom_site_fract_z
_atom_site_U_iso_or_equiv
_atom_site_adp_type
_atom_site_occupancy
_atom_site_symmetry_multiplicity
_atom_site_calc_flag
_atom_site_refinement_flags
N1 N -0.0067(2) 0.89347(8) 0.33961(9) 0.0322(4) Uani 1 1 d .
H1A H -0.0299 0.8458 0.3171 0.039 Uiso 1 1 calc R
N2 N 0.1413(2) 0.91485(9) 0.36829(9) 0.0323(4) Uani 1 1 d .
C5 C -0.0269(2) 1.17709(9) 0.37412(10) 0.0245(4) Uani 1 1 d .
N3 N 0.1026(2) 1.29554(9) 0.35332(9) 0.0351(4) Uani 1 1 d .
H3A H 0.1577 1.3416 0.3614 0.042 Uiso 1 1 calc R
C2 C -0.0303(2) 1.02019(10) 0.38807(9) 0.0242(4) Uani 1 1 d .
N4 N 0.0489(2) 1.26874(9) 0.28250(9) 0.0358(4) Uani 1 1 d .
C1 C -0.1120(2) 0.95571(10) 0.35070(10) 0.0273(4) Uani 1 1 d .
C6 C -0.0304(2) 1.19723(10) 0.29444(10) 0.0281(4) Uani 1 1 d .
C3 C 0.1280(2) 0.99180(10) 0.39819(9) 0.0268(4) Uani 1 1 d .
C7 C -0.1007(2) 1.10230(10) 0.41306(11) 0.0276(4) Uani 1 1 d .
C4 C 0.0592(2) 1.24123(10) 0.40918(10) 0.0295(4) Uani 1 1 d .
C11 C -0.1020(3) 1.15069(13) 0.22756(12) 0.0376(5) Uani 1 1 d .
C9 C 0.2683(3) 1.03219(13) 0.43803(11) 0.0348(5) Uani 1 1 d .
C8 C -0.2847(3) 0.94843(14) 0.32571(13) 0.0390(5) Uani 1 1 d .
C10 C 0.1029(3) 1.25511(14) 0.49287(13) 0.0440(6) Uani 1 1 d .
H7B H -0.082(2) 1.1063(12) 0.4654(13) 0.035(5) Uiso 1 1 d .
H7A H -0.225(3) 1.1018(12) 0.3999(11) 0.038(5) Uiso 1 1 d .
H11C H -0.048(3) 1.0993(17) 0.2209(15) 0.067(8) Uiso 1 1 d .
H9C H 0.244(3) 1.0461(15) 0.4956(16) 0.072(8) Uiso 1 1 d .
H9B H 0.291(3) 1.0866(17) 0.4169(15) 0.063(7) Uiso 1 1 d .
H8C H -0.306(3) 0.9801(17) 0.2807(17) 0.071(8) Uiso 1 1 d .
H11B H -0.102(4) 1.1857(19) 0.1826(18) 0.084(9) Uiso 1 1 d .
H11A H -0.215(4) 1.1347(16) 0.2384(15) 0.072(8) Uiso 1 1 d .
H8B H -0.364(4) 0.9713(19) 0.3622(19) 0.092(10) Uiso 1 1 d .
H8A H -0.303(3) 0.8925(19) 0.3149(16) 0.077(9) Uiso 1 1 d .
H9A H 0.363(4) 0.9972(18) 0.4367(15) 0.073(8) Uiso 1 1 d .
H10B H 0.082(4) 1.305(2) 0.5113(19) 0.102(11) Uiso 1 1 d .
H10A H 0.039(5) 1.219(2) 0.534(2) 0.129(13) Uiso 1 1 d .
H10C H 0.201(5) 1.234(2) 0.504(2) 0.113(13) Uiso 1 1 d .

loop_
_atom_site_aniso_label
_atom_site_aniso_U_11
_atom_site_aniso_U_22
_atom_site_aniso_U_33
_atom_site_aniso_U_23
_atom_site_aniso_U_13
_atom_site_aniso_U_12
N1 0.0455(10) 0.0239(7) 0.0272(8) -0.0035(6) 0.0026(7) -0.0007(7)
N2 0.0404(9) 0.0275(7) 0.0290(8) 0.0010(6) 0.0024(7) 0.0050(7)
C5 0.0250(9) 0.0200(8) 0.0284(9) -0.0013(6) 0.0010(7) 0.0022(7)
N3 0.0372(9) 0.0249(7) 0.0432(9) 0.0051(6) -0.0064(7) -0.0072(7)
C2 0.0302(10) 0.0219(8) 0.0205(8) 0.0011(6) 0.0038(7) -0.0012(7)
N4 0.0411(10) 0.0251(8) 0.0411(9) 0.0059(6) -0.0075(8) -0.0020(7)
C1 0.0338(10) 0.0252(8) 0.0228(8) 0.0006(6) 0.0051(7) -0.0019(7)
C6 0.0295(10) 0.0217(8) 0.0330(9) 0.0014(7) -0.0047(7) 0.0020(7)
C3 0.0339(10) 0.0256(8) 0.0208(8) 0.0024(6) 0.0051(7) 0.0017(7)
C7 0.0324(11) 0.0230(8) 0.0274(10) -0.0022(7) 0.0047(8) -0.0012(7)
C4 0.0313(10) 0.0261(8) 0.0310(10) -0.0007(7) -0.0008(8) -0.0014(7)
C11 0.0510(14) 0.0309(10) 0.0310(11) 0.0011(8) -0.0092(9) -0.0009(9)
C9 0.0322(11) 0.0408(11) 0.0312(11) 0.0032(8) 0.0001(8) -0.0018(9)
C8 0.0384(13) 0.0396(11) 0.0390(12) -0.0059(9) -0.0026(9) -0.0088(9)
C10 0.0599(16) 0.0365(11) 0.0357(11) -0.0057(9) -0.0079(11) -0.0086(11)

loop_
_atom_type_symbol
_atom_type_description
_atom_type_scat_dispersion_real
_atom_type_scat_dispersion_imag
_atom_type_scat_source
C C 0.0033 0.0016 'International Tables Vol C Tables 4.2.6.8 and 6.1.1.4'
H H 0.0000 0.0000 'International Tables Vol C Tables 4.2.6.8 and 6.1.1.4'
N N 0.0061 0.0033 'International Tables Vol C Tables 4.2.6.8 and 6.1.1.4'

loop_
_geom_angle_atom_site_label_1
_geom_angle_atom_site_label_2
_geom_angle_atom_site_label_3
_geom_angle
C1 N1 N2 109.87(14)
C1 N1 H1A 125.1
N2 N1 H1A 125.1
C3 N2 N1 107.35(14)
C4 C5 C6 104.94(14)
C4 C5 C7 127.65(16)
C6 C5 C7 127.42(15)
C4 N3 N4 109.85(14)
C4 N3 H3A 125.1
N4 N3 H3A 125.1
C1 C2 C3 105.32(15)
C1 C2 C7 126.85(16)
C3 C2 C7 127.83(16)
C6 N4 N3 107.22(14)
N1 C1 C2 108.11(16)
N1 C1 C8 121.24(16)
C2 C1 C8 130.65(17)
N4 C6 C5 109.72(15)
N4 C6 C11 120.60(16)
C5 C6 C11 129.66(16)
N2 C3 C2 109.35(16)
N2 C3 C9 120.88(16)
C2 C3 C9 129.71(16)
C5 C7 C2 115.01(14)
C5 C7 H7B 108.2(12)
C2 C7 H7B 106.1(12)
C5 C7 H7A 107.8(10)
C2 C7 H7A 107.9(11)
H7B C7 H7A 111.9(16)
N3 C4 C5 108.27(15)
N3 C4 C10 121.32(17)
C5 C4 C10 130.41(17)
C6 C11 H11C 110.2(16)
C6 C11 H11B 108.7(18)
H11C C11 H11B 115(2)
C6 C11 H11A 111.3(15)
H11C C11 H11A 104(2)
H11B C11 H11A 108(2)
C3 C9 H9C 112.3(16)
C3 C9 H9B 112.0(15)
H9C C9 H9B 101.3(19)
C3 C9 H9A 111.2(16)
H9C C9 H9A 108(2)
H9B C9 H9A 112(2)
C1 C8 H8C 111.6(16)
C1 C8 H8B 115.3(19)
H8C C8 H8B 101(2)
C1 C8 H8A 106.9(18)
H8C C8 H8A 109(2)
H8B C8 H8A 112(3)
C4 C10 H10B 116(2)
C4 C10 H10A 116(2)
H10B C10 H10A 100(3)
C4 C10 H10C 111(2)
H10B C10 H10C 117(3)
H10A C10 H10C 96(3)

loop_
_geom_bond_atom_site_label_1
_geom_bond_atom_site_label_2
_geom_bond_distance
N1 C1 1.339(2)
N1 N2 1.357(2)
N1 H1A 0.8800
N2 C3 1.345(2)
C5 C4 1.389(2)
C5 C6 1.400(2)
C5 C7 1.504(2)
N3 C4 1.343(2)
N3 N4 1.359(2)
N3 H3A 0.8800
C2 C1 1.392(2)
C2 C3 1.392(3)
C2 C7 1.506(2)
N4 C6 1.339(2)
C1 C8 1.489(3)
C6 C11 1.488(3)
C3 C9 1.490(3)
C7 H7B 0.91(2)
C7 H7A 1.05(2)
C4 C10 1.492(3)
C11 H11C 0.95(3)
C11 H11B 0.95(3)
C11 H11A 0.99(3)
C9 H9C 1.03(3)
C9 H9B 0.96(3)
C9 H9A 0.96(3)
C8 H8C 0.94(3)
C8 H8B 0.98(3)
C8 H8A 0.93(3)
C10 H10B 0.88(4)
C10 H10A 1.05(4)
C10 H10C 0.89(4)

loop_
_geom_hbond_atom_site_label_D
_geom_hbond_atom_site_label_H
_geom_hbond_atom_site_label_A
_geom_hbond_distance_DH
_geom_hbond_distance_HA
_geom_hbond_distance_DA
_geom_hbond_angle_DHA
_geom_hbond_site_symmetry_A
N1 H1A N4 0.88 2.11 2.917(2) 151.8 3_545
N3 H3A N2 0.88 2.04 2.864(2) 156.4 8_665

loop_
_geom_torsion_atom_site_label_1
_geom_torsion_atom_site_label_2
_geom_torsion_atom_site_label_3
_geom_torsion_atom_site_label_4
_geom_torsion
C1 N1 N2 C3 0.27(18)
C4 N3 N4 C6 0.6(2)
N2 N1 C1 C2 -0.07(19)
N2 N1 C1 C8 -179.11(16)
C3 C2 C1 N1 -0.14(18)
C7 C2 C1 N1 -179.24(15)
C3 C2 C1 C8 178.78(18)
C7 C2 C1 C8 -0.3(3)
N3 N4 C6 C5 -0.4(2)
N3 N4 C6 C11 -178.81(17)
C4 C5 C6 N4 0.1(2)
C7 C5 C6 N4 -179.93(16)
C4 C5 C6 C11 178.3(2)
C7 C5 C6 C11 -1.7(3)
N1 N2 C3 C2 -0.35(18)
N1 N2 C3 C9 177.03(15)
C1 C2 C3 N2 0.31(18)
C7 C2 C3 N2 179.39(15)
C1 C2 C3 C9 -176.77(17)
C7 C2 C3 C9 2.3(3)
C4 C5 C7 C2 -116.6(2)
C6 C5 C7 C2 63.5(2)
C1 C2 C7 C5 -117.58(19)
C3 C2 C7 C5 63.5(2)
N4 N3 C4 C5 -0.5(2)
N4 N3 C4 C10 179.88(19)
C6 C5 C4 N3 0.23(19)
C7 C5 C4 N3 -179.71(16)
C6 C5 C4 C10 179.8(2)
C7 C5 C4 C10 -0.1(3)
